data_4316664
loop_
_publ_author_name
'Arpita Jana'
'Samit Majumder'
'Luca Carrella'
'Malabika Nayak'
'Thomas Weyhermueller'
'Supriya Dutta'
'Dieter Schollmeyer'
'Eva Rentschler'
'Rajesh Koner'
'Sasankasekhar Mohanta'

_publ_section_title
;
 Syntheses, Structures, and Magnetic Properties of Diphenoxo-Bridged
 CuIILnIII and NiII(Low-Spin)LnIII Compounds Derived from a Compartmental
 Ligand (Ln = Ce-Yb)
;
_journal_name_full 'Inorganic Chemistry'
_journal_page_first 9012
_journal_page_last 9025
_journal_paper_doi 10.1021/ic101445n
_journal_volume 49
_journal_year 2010
_chemical_formula_moiety 'C27 H34 Cu N5 O14 Sm'
_chemical_formula_sum 'C27 H34 Cu N5 O14 Sm'
_chemical_formula_weight 866.48
_chemical_name_systematic
; 
 ? 
;
_space_group_IT_number 14
_symmetry_cell_setting monoclinic
_symmetry_space_group_name_Hall '-P 2ybc'
_symmetry_space_group_name_H-M 'P 1 21/c 1'
_atom_sites_solution_hydrogens geom
_atom_sites_solution_primary direct
_atom_sites_solution_secondary difmap
_audit_creation_method SHELXL-97
_cell_angle_alpha 90.00
_cell_angle_beta 110.655(3)
_cell_angle_gamma 90.00
_cell_formula_units_Z 4
_cell_length_a 8.9667(7)
_cell_length_b 18.1816(14)
_cell_length_c 21.9041(15)
_cell_measurement_temperature 296(2)
_cell_volume 3341.5(4)
_computing_cell_refinement 'Bruker SMART'
_computing_data_collection 'Bruker SMART'
_computing_data_reduction 'Bruker SAINT'
_computing_molecular_graphics 'Bruker SHELXTL'
_computing_publication_material 'Bruker SHELXTL'
_computing_structure_refinement 'SHELXL-97 (Sheldrick, 1997)'
_computing_structure_solution 'SHELXS-97 (Sheldrick, 1990)'
_diffrn_ambient_temperature 296(2)
_diffrn_measured_fraction_theta_full 0.998
_diffrn_measured_fraction_theta_max 0.998
_diffrn_measurement_device_type 'CCD area detector'
_diffrn_measurement_method '\p and \w scans'
_diffrn_radiation_monochromator graphite
_diffrn_radiation_source 'fine-focus sealed tube'
_diffrn_radiation_type MoK\a
_diffrn_radiation_wavelength 0.71073
_diffrn_reflns_av_R_equivalents 0.0548
_diffrn_reflns_av_sigmaI/netI 0.0365
_diffrn_reflns_limit_h_max 10
_diffrn_reflns_limit_h_min -10
_diffrn_reflns_limit_k_max 21
_diffrn_reflns_limit_k_min -22
_diffrn_reflns_limit_l_max 26
_diffrn_reflns_limit_l_min -26
_diffrn_reflns_number 40483
_diffrn_reflns_theta_full 25.57
_diffrn_reflns_theta_max 25.57
_diffrn_reflns_theta_min 1.50
_diffrn_standards_decay_% <1
_exptl_absorpt_coefficient_mu 2.450
_exptl_absorpt_correction_T_max 0.6148
_exptl_absorpt_correction_T_min 0.4562
_exptl_absorpt_correction_type multi-scan
_exptl_absorpt_process_details 'SADABS (Sheldrick, 1997)'
_exptl_crystal_colour red
_exptl_crystal_density_diffrn 1.722
_exptl_crystal_density_method 'not measured'
_exptl_crystal_description rectangular
_exptl_crystal_F_000 1736
_exptl_crystal_size_max 0.38
_exptl_crystal_size_mid 0.30
_exptl_crystal_size_min 0.22
_refine_diff_density_max 1.461
_refine_diff_density_min -0.499
_refine_diff_density_rms 0.089
_refine_ls_extinction_method none
_refine_ls_goodness_of_fit_ref 1.016
_refine_ls_hydrogen_treatment constr
_refine_ls_matrix_type full
_refine_ls_number_parameters 455
_refine_ls_number_reflns 6246
_refine_ls_number_restraints 12
_refine_ls_restrained_S_all 1.016
_refine_ls_R_factor_all 0.0630
_refine_ls_R_factor_gt 0.0418
_refine_ls_shift/su_max 0.002
_refine_ls_shift/su_mean 0.000
_refine_ls_structure_factor_coef Fsqd
_refine_ls_weighting_details 'calc w=1/[\s^2^(Fo^2^)+(0.0555P)^2^+3.7518P] where P=(Fo^2^+2Fc^2^)/3'
_refine_ls_weighting_scheme calc
_refine_ls_wR_factor_gt 0.0999
_refine_ls_wR_factor_ref 0.1120
_reflns_number_gt 4642
_reflns_number_total 6246
_reflns_threshold_expression >2\s(I)
_cod_data_source_file ic101445n_si_001_04.cif
_cod_data_source_block 4
_cod_original_sg_symbol_H-M 'P 21/c'
_cod_database_code 4316664

loop_
_symmetry_equiv_pos_as_xyz
'x, y, z'
'-x, y+1/2, -z+1/2'
'-x, -y, -z'
'x, -y-1/2, z-1/2'

loop_
_atom_site_label
_atom_site_type_symbol
_atom_site_fract_x
_atom_site_fract_y
_atom_site_fract_z
_atom_site_U_iso_or_equiv
_atom_site_adp_type
_atom_site_occupancy
_atom_site_symmetry_multiplicity
_atom_site_calc_flag
_atom_site_refinement_flags
_atom_site_disorder_assembly
_atom_site_disorder_group
Cu1 Cu 0.71316(7) 0.67871(3) 1.03200(3) 0.05307(18) Uani 1 1 d . A .
O1 O 0.7724(4) 0.74313(19) 0.97556(18) 0.0615(10) Uani 1 1 d . A .
Sm1 Sm 0.54223(3) 0.755763(15) 0.879464(13) 0.05409(12) Uani 1 1 d . . .
C2 C 0.9160(6) 0.7740(3) 0.9903(2) 0.0498(12) Uani 1 1 d . . .
C3 C 0.9285(6) 0.8331(3) 0.9517(3) 0.0563(13) Uani 1 1 d . A .
C4 C 1.0737(7) 0.8658(3) 0.9618(3) 0.0699(16) Uani 1 1 d . . .
H4 H 1.0811 0.9047 0.9354 0.084 Uiso 1 1 calc R A .
C5 C 1.2075(7) 0.8410(4) 1.0105(3) 0.0727(17) Uani 1 1 d . A .
H5 H 1.3054 0.8631 1.0169 0.087 Uiso 1 1 calc R . .
C6 C 1.1981(6) 0.7841(3) 1.0499(3) 0.0643(15) Uani 1 1 d . . .
H6 H 1.2899 0.7681 1.0829 0.077 Uiso 1 1 calc R A .
C7 C 1.0526(6) 0.7499(3) 1.0412(3) 0.0554(13) Uani 1 1 d . A .
C8 C 1.0525(7) 0.6914(3) 1.0856(3) 0.0635(14) Uani 1 1 d . . .
H14 H 1.1503 0.6767 1.1155 0.076 Uiso 1 1 calc R A .
N9 N 0.9280(5) 0.6583(3) 1.0871(2) 0.0642(12) Uani 1 1 d . A .
C10 C 0.9350(8) 0.5948(4) 1.1296(4) 0.097(2) Uani 1 1 d . . .
H13 H 0.9323 0.5518 1.1023 0.116 Uiso 1 1 calc R A .
C11 C 1.0864(7) 0.5858(3) 1.1885(3) 0.0764(17) Uani 1 1 d . A .
H11A H 1.1761 0.5788 1.1742 0.092 Uiso 1 1 calc R . .
H11B H 1.1053 0.6300 1.2149 0.092 Uiso 1 1 calc R . .
C12 C 1.0732(10) 0.5205(5) 1.2291(4) 0.129(3) Uani 1 1 d . . .
H12A H 1.0881 0.4760 1.2075 0.155 Uiso 1 1 calc R A .
H12B H 1.1594 0.5231 1.2709 0.155 Uiso 1 1 calc R . .
C13 C 0.9277(10) 0.5146(5) 1.2403(4) 0.108(3) Uani 1 1 d . A .
H13A H 0.9305 0.5499 1.2740 0.130 Uiso 1 1 calc R . .
H13B H 0.9237 0.4660 1.2580 0.130 Uiso 1 1 calc R . .
C14 C 0.7743(8) 0.5262(3) 1.1838(3) 0.0730(16) Uani 1 1 d . . .
H14A H 0.6884 0.5357 1.2000 0.088 Uiso 1 1 calc R A .
H14B H 0.7481 0.4822 1.1571 0.088 Uiso 1 1 calc R . .
C15 C 0.7912(8) 0.5907(4) 1.1428(3) 0.0824(19) Uani 1 1 d . A .
H8 H 0.7966 0.6335 1.1708 0.099 Uiso 1 1 calc R . .
N16 N 0.6529(5) 0.6068(2) 1.0829(2) 0.0570(11) Uani 1 1 d . . .
C17 C 0.5112(7) 0.5817(3) 1.0700(3) 0.0605(14) Uani 1 1 d . A .
H17 H 0.4963 0.5473 1.0988 0.073 Uiso 1 1 calc R . .
C18 C 0.3733(6) 0.6022(3) 1.0148(3) 0.0545(13) Uani 1 1 d . . .
C19 C 0.2259(7) 0.5707(3) 1.0108(3) 0.0634(14) Uani 1 1 d . A .
H19 H 0.2223 0.5365 1.0418 0.076 Uiso 1 1 calc R . .
C20 C 0.0880(7) 0.5903(3) 0.9613(3) 0.0669(16) Uani 1 1 d . . .
H20 H -0.0087 0.5698 0.9591 0.080 Uiso 1 1 calc R A .
C21 C 0.0924(6) 0.6406(3) 0.9145(3) 0.0606(14) Uani 1 1 d . A .
H21 H -0.0015 0.6537 0.8811 0.073 Uiso 1 1 calc R . .
C22 C 0.2335(6) 0.6713(3) 0.9169(3) 0.0524(12) Uani 1 1 d . . .
C23 C 0.3771(6) 0.6525(3) 0.9671(3) 0.0511(12) Uani 1 1 d . A .
O24 O 0.5071(4) 0.6859(2) 0.96602(17) 0.0591(9) Uani 1 1 d . A .
O25 O 0.7848(4) 0.8518(2) 0.90423(18) 0.0635(10) Uani 1 1 d . A .
C26 C 0.7753(8) 0.9218(4) 0.8720(3) 0.088(2) Uani 1 1 d . . .
H26A H 0.6776 0.9235 0.8342 0.106 Uiso 1 1 calc R A .
H26B H 0.8639 0.9259 0.8565 0.106 Uiso 1 1 calc R . .
C27 C 0.7784(10) 0.9853(4) 0.9144(5) 0.117(3) Uani 1 1 d . A .
H27A H 0.6926 0.9810 0.9309 0.176 Uiso 1 1 calc R . .
H27B H 0.7663 1.0299 0.8898 0.176 Uiso 1 1 calc R . .
H27C H 0.8782 0.9862 0.9503 0.176 Uiso 1 1 calc R . .
C29 C 0.1069(7) 0.7541(3) 0.8250(3) 0.0764(18) Uani 1 1 d . . .
H29A H 0.0273 0.7613 0.8450 0.092 Uiso 1 1 calc R A .
H29B H 0.1316 0.8017 0.8109 0.092 Uiso 1 1 calc R . .
O28 O 0.2523(4) 0.7224(2) 0.87332(18) 0.0594(9) Uani 1 1 d . A .
C30 C 0.0423(9) 0.7055(5) 0.7680(4) 0.102(2) Uani 1 1 d . A .
H30A H 0.1249 0.6935 0.7513 0.153 Uiso 1 1 calc R . .
H30B H -0.0431 0.7300 0.7348 0.153 Uiso 1 1 calc R . .
H30C H 0.0028 0.6612 0.7807 0.153 Uiso 1 1 calc R . .
N40 N 0.4785(7) 0.7924(3) 0.7412(3) 0.0780(14) Uani 1 1 d . . .
O41 O 0.6144(6) 0.7964(4) 0.7832(2) 0.1104(18) Uani 1 1 d . A .
O42 O 0.3770(6) 0.7630(3) 0.7586(2) 0.0984(16) Uani 1 1 d . A .
O43 O 0.4519(7) 0.8156(3) 0.6861(2) 0.1178(19) Uani 1 1 d . A .
N50 N 0.6118(10) 0.6079(4) 0.8435(4) 0.0920(19) Uani 1 1 d . . .
O51 O 0.515(3) 0.6197(13) 0.8610(10) 0.096(6) Uani 0.35 1 d PU A 1
O51A O 0.4611(12) 0.6316(6) 0.8269(5) 0.081(3) Uani 0.65 1 d PU A 2
O52 O 0.711(2) 0.6514(13) 0.8734(7) 0.089(5) Uani 0.50 1 d P A 1
O52A O 0.707(2) 0.6651(13) 0.8426(7) 0.088(5) Uani 0.50 1 d P A 2
O53 O 0.6412(10) 0.5456(3) 0.8316(4) 0.156(3) Uani 1 1 d . A .
N60 N 0.4182(7) 0.8941(3) 0.9084(4) 0.0835(17) Uani 1 1 d . . .
O61 O 0.4989(5) 0.8521(2) 0.9532(2) 0.0763(11) Uani 1 1 d . A .
O62 O 0.4007(6) 0.8745(3) 0.8509(3) 0.0890(13) Uani 1 1 d . A .
O63 O 0.3618(7) 0.9510(3) 0.9203(3) 0.119(2) Uani 1 1 d . A .
C64 C 0.6066(9) 0.8724(4) 1.1593(4) 0.105(2) Uani 1 1 d . . .
H64A H 0.5209 0.8409 1.1595 0.157 Uiso 1 1 calc R . .
H64B H 0.5643 0.9190 1.1404 0.157 Uiso 1 1 calc R . .
H25C H 0.6784 0.8798 1.2032 0.157 Uiso 1 1 calc R . .
C65 C 0.6931(9) 0.8380(4) 1.1206(3) 0.0789(19) Uani 1 1 d . . .
C66 C 0.8062(10) 0.8844(4) 1.1025(4) 0.101(2) Uani 1 1 d . . .
H66A H 0.8704 0.8539 1.0857 0.152 Uiso 1 1 calc R . .
H66B H 0.8737 0.9104 1.1403 0.152 Uiso 1 1 calc R . .
H66C H 0.7481 0.9190 1.0696 0.152 Uiso 1 1 calc R . .
O67 O 0.6699(8) 0.7745(3) 1.1040(3) 0.116(2) Uani 1 1 d . . .

loop_
_atom_site_aniso_label
_atom_site_aniso_U_11
_atom_site_aniso_U_22
_atom_site_aniso_U_33
_atom_site_aniso_U_23
_atom_site_aniso_U_13
_atom_site_aniso_U_12
Cu1 0.0437(3) 0.0577(4) 0.0494(4) 0.0054(3) 0.0060(3) -0.0068(3)
O1 0.046(2) 0.074(2) 0.055(2) 0.0099(18) 0.0057(18) -0.0123(17)
Sm1 0.04148(17) 0.0655(2) 0.04887(17) 0.00404(13) 0.00801(12) -0.00028(13)
C2 0.041(3) 0.060(3) 0.046(3) -0.008(2) 0.011(2) -0.009(2)
C3 0.049(3) 0.067(3) 0.052(3) -0.003(3) 0.017(3) -0.008(3)
C4 0.070(4) 0.079(4) 0.069(4) -0.005(3) 0.034(3) -0.019(3)
C5 0.048(3) 0.089(4) 0.079(4) -0.010(4) 0.020(3) -0.020(3)
C6 0.042(3) 0.075(4) 0.071(4) -0.006(3) 0.012(3) -0.005(3)
C7 0.046(3) 0.061(3) 0.056(3) -0.012(3) 0.013(3) -0.008(2)
C8 0.048(3) 0.067(4) 0.059(3) 0.007(3) -0.001(3) -0.001(3)
N9 0.051(3) 0.070(3) 0.058(3) 0.011(2) 0.003(2) -0.008(2)
C10 0.075(5) 0.097(5) 0.089(5) 0.036(4) -0.008(4) -0.018(4)
C11 0.063(4) 0.075(4) 0.069(4) 0.011(3) -0.003(3) 0.004(3)
C12 0.094(6) 0.140(8) 0.120(7) 0.067(6) -0.003(5) -0.001(5)
C13 0.103(6) 0.139(7) 0.085(5) 0.062(5) 0.035(5) 0.041(5)
C14 0.080(4) 0.063(4) 0.069(4) 0.015(3) 0.019(3) -0.001(3)
C15 0.070(4) 0.105(5) 0.071(4) 0.035(4) 0.023(3) 0.014(4)
N16 0.055(3) 0.055(3) 0.058(3) 0.007(2) 0.017(2) 0.002(2)
C17 0.063(4) 0.050(3) 0.073(4) 0.006(3) 0.029(3) -0.003(3)
C18 0.046(3) 0.052(3) 0.064(3) -0.003(3) 0.019(3) -0.004(2)
C19 0.060(4) 0.058(3) 0.078(4) -0.006(3) 0.031(3) -0.013(3)
C20 0.051(3) 0.069(4) 0.085(4) -0.018(3) 0.029(3) -0.017(3)
C21 0.042(3) 0.073(4) 0.063(4) -0.014(3) 0.013(3) -0.007(3)
C22 0.042(3) 0.056(3) 0.058(3) -0.015(2) 0.017(2) -0.009(2)
C23 0.040(3) 0.052(3) 0.061(3) -0.010(2) 0.017(3) -0.005(2)
O24 0.0416(19) 0.068(2) 0.057(2) 0.0134(18) 0.0044(17) -0.0110(17)
O25 0.059(2) 0.072(2) 0.055(2) 0.0092(18) 0.0136(19) -0.0099(19)
C26 0.076(4) 0.089(5) 0.088(5) 0.034(4) 0.015(4) -0.012(4)
C27 0.100(6) 0.067(5) 0.171(9) 0.005(5) 0.031(6) 0.001(4)
C29 0.048(3) 0.085(4) 0.081(4) 0.014(3) 0.004(3) -0.006(3)
O28 0.0381(19) 0.073(2) 0.058(2) 0.0061(19) 0.0051(17) 0.0012(17)
C30 0.081(5) 0.125(6) 0.084(5) -0.004(5) 0.008(4) -0.022(5)
N40 0.076(4) 0.087(4) 0.058(3) -0.002(3) 0.009(3) -0.002(3)
O41 0.073(3) 0.189(6) 0.061(3) -0.004(3) 0.013(3) -0.036(4)
O42 0.065(3) 0.149(5) 0.073(3) 0.002(3) 0.014(3) -0.022(3)
O43 0.130(5) 0.162(5) 0.051(3) 0.014(3) 0.019(3) -0.009(4)
N50 0.118(6) 0.073(4) 0.095(5) 0.008(4) 0.049(5) 0.031(4)
O51 0.120(15) 0.077(10) 0.117(14) -0.032(11) 0.075(12) -0.018(10)
O51A 0.066(6) 0.078(5) 0.100(7) -0.013(5) 0.031(5) -0.004(4)
O52 0.050(6) 0.117(11) 0.088(11) -0.024(11) 0.009(9) 0.015(6)
O52A 0.054(7) 0.143(14) 0.068(9) -0.024(9) 0.020(8) 0.011(7)
O53 0.225(8) 0.098(4) 0.173(6) 0.004(4) 0.104(6) 0.061(5)
N60 0.081(4) 0.061(4) 0.126(6) 0.013(4) 0.058(4) 0.005(3)
O61 0.074(3) 0.074(3) 0.086(3) 0.000(2) 0.034(2) 0.008(2)
O62 0.097(4) 0.086(3) 0.083(3) 0.017(3) 0.031(3) 0.019(3)
O63 0.151(5) 0.070(3) 0.169(6) 0.015(3) 0.096(5) 0.024(3)
C64 0.094(5) 0.095(5) 0.117(6) -0.026(5) 0.027(5) -0.003(4)
C65 0.099(5) 0.061(4) 0.057(4) -0.006(3) 0.003(3) 0.017(4)
C66 0.109(6) 0.093(5) 0.095(6) -0.026(4) 0.028(5) 0.011(5)
O67 0.190(6) 0.063(3) 0.090(4) -0.013(3) 0.044(4) 0.009(3)

loop_
_atom_type_symbol
_atom_type_description
_atom_type_scat_dispersion_real
_atom_type_scat_dispersion_imag
_atom_type_scat_source
C C 0.0033 0.0016 'International Tables Vol C Tables 4.2.6.8 and 6.1.1.4'
H H 0.0000 0.0000 'International Tables Vol C Tables 4.2.6.8 and 6.1.1.4'
Cu Cu 0.3201 1.2651 'International Tables Vol C Tables 4.2.6.8 and 6.1.1.4'
N N 0.0061 0.0033 'International Tables Vol C Tables 4.2.6.8 and 6.1.1.4'
O O 0.0106 0.0060 'International Tables Vol C Tables 4.2.6.8 and 6.1.1.4'
Sm Sm -0.1638 3.4418 'International Tables Vol C Tables 4.2.6.8 and 6.1.1.4'

loop_
_geom_angle_atom_site_label_1
_geom_angle_atom_site_label_2
_geom_angle_atom_site_label_3
_geom_angle
_geom_angle_site_symmetry_1
_geom_angle_site_symmetry_3
_geom_angle_publ_flag
O24 Cu1 O1 83.32(15) . . ?
O24 Cu1 N9 169.02(19) . . ?
O1 Cu1 N9 94.55(18) . . ?
O24 Cu1 N16 95.24(17) . . ?
O1 Cu1 N16 174.60(18) . . ?
N9 Cu1 N16 85.87(19) . . ?
O24 Cu1 Sm1 41.94(10) . . ?
O1 Cu1 Sm1 41.64(11) . . ?
N9 Cu1 Sm1 134.03(14) . . ?
N16 Cu1 Sm1 136.22(14) . . ?
C2 O1 Cu1 124.5(3) . . ?
C2 O1 Sm1 129.4(3) . . ?
Cu1 O1 Sm1 106.19(16) . . ?
O1 Sm1 O24 64.17(12) . . ?
O1 Sm1 O52 67.4(4) . . ?
O24 Sm1 O52 83.6(4) . . ?
O1 Sm1 O62 121.02(16) . . ?
O24 Sm1 O62 117.68(15) . . ?
O52 Sm1 O62 158.7(4) . . ?
O1 Sm1 O61 77.35(14) . . ?
O24 Sm1 O61 76.50(14) . . ?
O52 Sm1 O61 144.4(4) . . ?
O62 Sm1 O61 50.87(15) . . ?
O1 Sm1 O51 92.9(6) . . ?
O24 Sm1 O51 64.7(5) . . ?
O52 Sm1 O51 41.9(8) . . ?
O62 Sm1 O51 144.2(6) . . ?
O61 Sm1 O51 140.1(5) . . ?
O1 Sm1 O51A 109.7(2) . . ?
O24 Sm1 O51A 77.9(3) . . ?
O52 Sm1 O51A 50.9(6) . . ?
O62 Sm1 O51A 128.8(3) . . ?
O61 Sm1 O51A 146.7(3) . . ?
O51 Sm1 O51A 17.5(5) . . ?
O1 Sm1 O41 111.63(15) . . ?
O24 Sm1 O41 163.97(18) . . ?
O52 Sm1 O41 80.6(4) . . ?
O62 Sm1 O41 78.1(2) . . ?
O61 Sm1 O41 118.54(18) . . ?
O51 Sm1 O41 101.1(5) . . ?
O51A Sm1 O41 89.9(3) . . ?
O1 Sm1 O52A 78.3(4) . . ?
O24 Sm1 O52A 99.3(4) . . ?
O52 Sm1 O52A 16.2(5) . . ?
O62 Sm1 O52A 142.7(4) . . ?
O61 Sm1 O52A 154.6(5) . . ?
O51 Sm1 O52A 48.5(8) . . ?
O51A Sm1 O52A 51.5(6) . . ?
O41 Sm1 O52A 64.8(4) . . ?
O1 Sm1 O42 158.52(16) . . ?
O24 Sm1 O42 131.43(15) . . ?
O52 Sm1 O42 97.3(4) . . ?
O62 Sm1 O42 68.42(18) . . ?
O61 Sm1 O42 117.99(17) . . ?
O51 Sm1 O42 84.0(5) . . ?
O51A Sm1 O42 66.6(3) . . ?
O41 Sm1 O42 48.81(16) . . ?
O52A Sm1 O42 83.8(4) . . ?
O1 Sm1 O28 123.81(12) . . ?
O24 Sm1 O28 60.90(11) . . ?
O52 Sm1 O28 115.9(5) . . ?
O62 Sm1 O28 77.16(15) . . ?
O61 Sm1 O28 79.54(13) . . ?
O51 Sm1 O28 74.2(6) . . ?
O51A Sm1 O28 69.5(3) . . ?
O41 Sm1 O28 124.43(14) . . ?
O52A Sm1 O28 120.8(5) . . ?
O42 Sm1 O28 75.86(14) . . ?
O1 Sm1 O25 59.85(11) . . ?
O24 Sm1 O25 120.50(11) . . ?
O52 Sm1 O25 92.4(5) . . ?
O62 Sm1 O25 77.91(15) . . ?
O61 Sm1 O25 73.41(13) . . ?
O51 Sm1 O25 134.3(6) . . ?
O51A Sm1 O25 139.0(3) . . ?
O41 Sm1 O25 63.35(14) . . ?
O52A Sm1 O25 88.1(5) . . ?
O42 Sm1 O25 108.01(14) . . ?
O28 Sm1 O25 151.07(12) . . ?
O1 C2 C3 116.9(5) . . ?
O1 C2 C7 123.9(5) . . ?
C3 C2 C7 119.1(5) . . ?
C4 C3 O25 126.3(5) . . ?
C4 C3 C2 120.6(5) . . ?
O25 C3 C2 113.1(4) . . ?
C5 C4 C3 120.1(6) . . ?
C5 C4 H4 120.0 . . ?
C3 C4 H4 120.0 . . ?
C6 C5 C4 120.5(5) . . ?
C6 C5 H5 119.7 . . ?
C4 C5 H5 119.7 . . ?
C5 C6 C7 120.8(6) . . ?
C5 C6 H6 119.6 . . ?
C7 C6 H6 119.6 . . ?
C6 C7 C2 118.8(5) . . ?
C6 C7 C8 117.3(5) . . ?
C2 C7 C8 123.9(5) . . ?
N9 C8 C7 125.0(5) . . ?
N9 C8 H14 117.5 . . ?
C7 C8 H14 117.5 . . ?
C8 N9 C10 123.0(5) . . ?
C8 N9 Cu1 125.8(4) . . ?
C10 N9 Cu1 111.1(4) . . ?
C15 C10 N9 109.4(6) . . ?
C15 C10 C11 115.1(6) . . ?
N9 C10 C11 116.7(5) . . ?
C15 C10 H13 104.8 . . ?
N9 C10 H13 104.8 . . ?
C11 C10 H13 104.8 . . ?
C12 C11 C10 110.7(6) . . ?
C12 C11 H11A 109.5 . . ?
C10 C11 H11A 109.5 . . ?
C12 C11 H11B 109.5 . . ?
C10 C11 H11B 109.5 . . ?
H11A C11 H11B 108.1 . . ?
C13 C12 C11 115.5(7) . . ?
C13 C12 H12A 108.4 . . ?
C11 C12 H12A 108.4 . . ?
C13 C12 H12B 108.4 . . ?
C11 C12 H12B 108.4 . . ?
H12A C12 H12B 107.5 . . ?
C12 C13 C14 118.5(6) . . ?
C12 C13 H13A 107.7 . . ?
C14 C13 H13A 107.7 . . ?
C12 C13 H13B 107.7 . . ?
C14 C13 H13B 107.7 . . ?
H13A C13 H13B 107.1 . . ?
C13 C14 C15 110.0(6) . . ?
C13 C14 H14A 109.7 . . ?
C15 C14 H14A 109.7 . . ?
C13 C14 H14B 109.7 . . ?
C15 C14 H14B 109.7 . . ?
H14A C14 H14B 108.2 . . ?
C10 C15 N16 110.2(5) . . ?
C10 C15 C14 116.7(6) . . ?
N16 C15 C14 116.7(6) . . ?
C10 C15 H8 103.8 . . ?
N16 C15 H8 103.8 . . ?
C14 C15 H8 103.8 . . ?
C17 N16 C15 125.4(5) . . ?
C17 N16 Cu1 125.1(4) . . ?
C15 N16 Cu1 109.3(4) . . ?
N16 C17 C18 125.6(5) . . ?
N16 C17 H17 117.2 . . ?
C18 C17 H17 117.2 . . ?
C23 C18 C19 119.2(5) . . ?
C23 C18 C17 123.8(5) . . ?
C19 C18 C17 117.0(5) . . ?
C20 C19 C18 120.3(5) . . ?
C20 C19 H19 119.9 . . ?
C18 C19 H19 119.9 . . ?
C19 C20 C21 120.3(5) . . ?
C19 C20 H20 119.9 . . ?
C21 C20 H20 119.9 . . ?
C22 C21 C20 120.5(5) . . ?
C22 C21 H21 119.7 . . ?
C20 C21 H21 119.7 . . ?
C21 C22 O28 125.7(5) . . ?
C21 C22 C23 120.7(5) . . ?
O28 C22 C23 113.6(4) . . ?
O24 C23 C18 124.6(5) . . ?
O24 C23 C22 116.3(5) . . ?
C18 C23 C22 119.0(5) . . ?
C23 O24 Cu1 125.4(3) . . ?
C23 O24 Sm1 128.4(3) . . ?
Cu1 O24 Sm1 105.88(14) . . ?
C3 O25 C26 117.6(4) . . ?
C3 O25 Sm1 117.7(3) . . ?
C26 O25 Sm1 124.7(4) . . ?
O25 C26 C27 113.3(6) . . ?
O25 C26 H26A 108.9 . . ?
C27 C26 H26A 108.9 . . ?
O25 C26 H26B 108.9 . . ?
C27 C26 H26B 108.9 . . ?
H26A C26 H26B 107.7 . . ?
C26 C27 H27A 109.5 . . ?
C26 C27 H27B 109.5 . . ?
H27A C27 H27B 109.5 . . ?
C26 C27 H27C 109.5 . . ?
H27A C27 H27C 109.5 . . ?
H27B C27 H27C 109.5 . . ?
C30 C29 O28 111.0(6) . . ?
C30 C29 H29A 109.4 . . ?
O28 C29 H29A 109.4 . . ?
C30 C29 H29B 109.4 . . ?
O28 C29 H29B 109.4 . . ?
H29A C29 H29B 108.0 . . ?
C22 O28 C29 117.7(4) . . ?
C22 O28 Sm1 118.6(3) . . ?
C29 O28 Sm1 123.7(3) . . ?
C29 C30 H30A 109.5 . . ?
C29 C30 H30B 109.5 . . ?
H30A C30 H30B 109.5 . . ?
C29 C30 H30C 109.5 . . ?
H30A C30 H30C 109.5 . . ?
H30B C30 H30C 109.5 . . ?
O43 N40 O42 123.4(6) . . ?
O43 N40 O41 120.6(7) . . ?
O42 N40 O41 115.9(6) . . ?
N40 O41 Sm1 97.3(4) . . ?
N40 O42 Sm1 97.0(4) . . ?
O51 N50 O52 102.0(16) . . ?
O51 N50 O53 121.5(15) . . ?
O52 N50 O53 123.9(12) . . ?
O51 N50 O51A 34.8(12) . . ?
O52 N50 O51A 114.8(11) . . ?
O53 N50 O51A 121.1(9) . . ?
O51 N50 O52A 116.0(16) . . ?
O52 N50 O52A 31.6(8) . . ?
O53 N50 O52A 122.1(11) . . ?
O51A N50 O52A 109.2(11) . . ?
N50 O51 O52 41.4(11) . . ?
N50 O51 Sm1 102.1(15) . . ?
O52 O51 Sm1 67.7(10) . . ?
N50 O51A Sm1 93.6(6) . . ?
N50 O52 O51 36.7(10) . . ?
N50 O52 Sm1 100.7(11) . . ?
O51 O52 Sm1 70.4(10) . . ?
N50 O52A Sm1 93.2(9) . . ?
O63 N60 O61 121.2(7) . . ?
O63 N60 O62 122.5(7) . . ?
O61 N60 O62 116.2(5) . . ?
N60 O61 Sm1 95.7(4) . . ?
N60 O62 Sm1 97.0(4) . . ?
C65 C64 H64A 109.5 . . ?
C65 C64 H64B 109.5 . . ?
H64A C64 H64B 109.5 . . ?
C65 C64 H25C 109.5 . . ?
H64A C64 H25C 109.5 . . ?
H64B C64 H25C 109.5 . . ?
O67 C65 C64 120.6(8) . . ?
O67 C65 C66 121.8(7) . . ?
C64 C65 C66 117.6(6) . . ?
C65 C66 H66A 109.5 . . ?
C65 C66 H66B 109.5 . . ?
H66A C66 H66B 109.5 . . ?
C65 C66 H66C 109.5 . . ?
H66A C66 H66C 109.5 . . ?
H66B C66 H66C 109.5 . . ?

loop_
_geom_bond_atom_site_label_1
_geom_bond_atom_site_label_2
_geom_bond_distance
_geom_bond_site_symmetry_2
_geom_bond_publ_flag
Cu1 O24 1.907(3) . ?
Cu1 O1 1.910(4) . ?
Cu1 N9 1.915(5) . ?
Cu1 N16 1.916(4) . ?
Cu1 Sm1 3.4442(7) . ?
O1 C2 1.335(6) . ?
O1 Sm1 2.383(4) . ?
Sm1 O24 2.393(3) . ?
Sm1 O52 2.460(19) . ?
Sm1 O62 2.470(5) . ?
Sm1 O61 2.504(4) . ?
Sm1 O51 2.51(2) . ?
Sm1 O51A 2.523(11) . ?
Sm1 O41 2.525(5) . ?
Sm1 O52A 2.527(19) . ?
Sm1 O42 2.541(5) . ?
Sm1 O28 2.626(4) . ?
Sm1 O25 2.691(4) . ?
C2 C3 1.396(7) . ?
C2 C7 1.403(8) . ?
C3 C4 1.377(7) . ?
C3 O25 1.383(6) . ?
C4 C5 1.370(8) . ?
C4 H4 0.9300 . ?
C5 C6 1.368(8) . ?
C5 H5 0.9300 . ?
C6 C7 1.397(8) . ?
C6 H6 0.9300 . ?
C7 C8 1.442(8) . ?
C8 N9 1.279(7) . ?
C8 H14 0.9300 . ?
N9 C10 1.469(8) . ?
C10 C15 1.420(9) . ?
C10 C11 1.517(8) . ?
C10 H13 0.9800 . ?
C11 C12 1.512(9) . ?
C11 H11A 0.9700 . ?
C11 H11B 0.9700 . ?
C12 C13 1.415(11) . ?
C12 H12A 0.9700 . ?
C12 H12B 0.9700 . ?
C13 C14 1.507(9) . ?
C13 H13A 0.9700 . ?
C13 H13B 0.9700 . ?
C14 C15 1.516(8) . ?
C14 H14A 0.9700 . ?
C14 H14B 0.9700 . ?
C15 N16 1.482(7) . ?
C15 H8 0.9800 . ?
N16 C17 1.284(7) . ?
C17 C18 1.441(8) . ?
C17 H17 0.9300 . ?
C18 C23 1.397(7) . ?
C18 C19 1.415(7) . ?
C19 C20 1.374(8) . ?
C19 H19 0.9300 . ?
C20 C21 1.384(8) . ?
C20 H20 0.9300 . ?
C21 C22 1.366(7) . ?
C21 H21 0.9300 . ?
C22 O28 1.386(6) . ?
C22 C23 1.409(7) . ?
C23 O24 1.322(6) . ?
O25 C26 1.444(7) . ?
C26 C27 1.476(10) . ?
C26 H26A 0.9700 . ?
C26 H26B 0.9700 . ?
C27 H27A 0.9600 . ?
C27 H27B 0.9600 . ?
C27 H27C 0.9600 . ?
C29 C30 1.471(9) . ?
C29 O28 1.476(7) . ?
C29 H29A 0.9700 . ?
C29 H29B 0.9700 . ?
C30 H30A 0.9600 . ?
C30 H30B 0.9600 . ?
C30 H30C 0.9600 . ?
N40 O43 1.222(6) . ?
N40 O42 1.226(7) . ?
N40 O41 1.243(7) . ?
N50 O51 1.08(2) . ?
N50 O52 1.20(2) . ?
N50 O53 1.213(7) . ?
N50 O51A 1.340(13) . ?
N50 O52A 1.35(2) . ?
O51 O52 1.77(3) . ?
N60 O63 1.219(7) . ?
N60 O61 1.252(7) . ?
N60 O62 1.264(7) . ?
C64 C65 1.475(10) . ?
C64 H64A 0.9600 . ?
C64 H64B 0.9600 . ?
C64 H25C 0.9600 . ?
C65 O67 1.207(7) . ?
C65 C66 1.477(10) . ?
C66 H66A 0.9600 . ?
C66 H66B 0.9600 . ?
C66 H66C 0.9600 . ?

loop_
_geom_torsion_atom_site_label_1
_geom_torsion_atom_site_label_2
_geom_torsion_atom_site_label_3
_geom_torsion_atom_site_label_4
_geom_torsion
_geom_torsion_site_symmetry_1
_geom_torsion_site_symmetry_2
_geom_torsion_site_symmetry_3
_geom_torsion_site_symmetry_4
_geom_torsion_publ_flag
O24 Cu1 O1 C2 173.8(4) . . . . ?
N9 Cu1 O1 C2 -17.1(4) . . . . ?
N16 Cu1 O1 C2 -111.3(18) . . . . ?
Sm1 Cu1 O1 C2 179.2(5) . . . . ?
O24 Cu1 O1 Sm1 -5.46(17) . . . . ?
N9 Cu1 O1 Sm1 163.71(19) . . . . ?
N16 Cu1 O1 Sm1 69.4(19) . . . . ?
C2 O1 Sm1 O24 -174.4(5) . . . . ?
Cu1 O1 Sm1 O24 4.80(15) . . . . ?
C2 O1 Sm1 O52 91.7(7) . . . . ?
Cu1 O1 Sm1 O52 -89.1(6) . . . . ?
C2 O1 Sm1 O62 -66.2(5) . . . . ?
Cu1 O1 Sm1 O62 112.93(19) . . . . ?
C2 O1 Sm1 O61 -93.4(4) . . . . ?
Cu1 O1 Sm1 O61 85.76(19) . . . . ?
C2 O1 Sm1 O51 125.7(7) . . . . ?
Cu1 O1 Sm1 O51 -55.1(6) . . . . ?
C2 O1 Sm1 O51A 120.6(5) . . . . ?
Cu1 O1 Sm1 O51A -60.2(3) . . . . ?
C2 O1 Sm1 O41 22.5(5) . . . . ?
Cu1 O1 Sm1 O41 -158.3(2) . . . . ?
C2 O1 Sm1 O52A 79.2(6) . . . . ?
Cu1 O1 Sm1 O52A -101.7(5) . . . . ?
C2 O1 Sm1 O42 44.6(7) . . . . ?
Cu1 O1 Sm1 O42 -136.2(4) . . . . ?
C2 O1 Sm1 O28 -161.4(4) . . . . ?
Cu1 O1 Sm1 O28 17.7(2) . . . . ?
C2 O1 Sm1 O25 -15.4(4) . . . . ?
Cu1 O1 Sm1 O25 163.7(2) . . . . ?
Cu1 O1 C2 C3 -164.4(4) . . . . ?
Sm1 O1 C2 C3 14.7(7) . . . . ?
Cu1 O1 C2 C7 16.3(7) . . . . ?
Sm1 O1 C2 C7 -164.6(4) . . . . ?
O1 C2 C3 C4 -177.0(5) . . . . ?
C7 C2 C3 C4 2.4(8) . . . . ?
O1 C2 C3 O25 1.6(7) . . . . ?
C7 C2 C3 O25 -179.0(4) . . . . ?
O25 C3 C4 C5 -179.3(5) . . . . ?
C2 C3 C4 C5 -0.9(9) . . . . ?
C3 C4 C5 C6 -0.4(9) . . . . ?
C4 C5 C6 C7 0.3(9) . . . . ?
C5 C6 C7 C2 1.2(8) . . . . ?
C5 C6 C7 C8 -178.7(5) . . . . ?
O1 C2 C7 C6 176.8(5) . . . . ?
C3 C2 C7 C6 -2.5(8) . . . . ?
O1 C2 C7 C8 -3.3(8) . . . . ?
C3 C2 C7 C8 177.4(5) . . . . ?
C6 C7 C8 N9 174.8(6) . . . . ?
C2 C7 C8 N9 -5.1(9) . . . . ?
C7 C8 N9 C10 174.6(6) . . . . ?
C7 C8 N9 Cu1 -0.9(9) . . . . ?
O24 Cu1 N9 C8 88.0(10) . . . . ?
O1 Cu1 N9 C8 9.7(5) . . . . ?
N16 Cu1 N9 C8 -175.7(5) . . . . ?
Sm1 Cu1 N9 C8 24.7(6) . . . . ?
O24 Cu1 N9 C10 -87.9(10) . . . . ?
O1 Cu1 N9 C10 -166.3(5) . . . . ?
N16 Cu1 N9 C10 8.3(5) . . . . ?
Sm1 Cu1 N9 C10 -151.3(4) . . . . ?
C8 N9 C10 C15 154.2(6) . . . . ?
Cu1 N9 C10 C15 -29.7(8) . . . . ?
C8 N9 C10 C11 21.3(11) . . . . ?
Cu1 N9 C10 C11 -162.6(6) . . . . ?
C15 C10 C11 C12 47.1(10) . . . . ?
N9 C10 C11 C12 177.3(7) . . . . ?
C10 C11 C12 C13 -44.9(12) . . . . ?
C11 C12 C13 C14 45.1(13) . . . . ?
C12 C13 C14 C15 -41.8(11) . . . . ?
N9 C10 C15 N16 41.3(9) . . . . ?
C11 C10 C15 N16 175.0(6) . . . . ?
N9 C10 C15 C14 177.4(6) . . . . ?
C11 C10 C15 C14 -48.9(10) . . . . ?
C13 C14 C15 C10 43.5(9) . . . . ?
C13 C14 C15 N16 176.7(6) . . . . ?
C10 C15 N16 C17 151.6(6) . . . . ?
C14 C15 N16 C17 15.5(9) . . . . ?
C10 C15 N16 Cu1 -34.3(7) . . . . ?
C14 C15 N16 Cu1 -170.4(5) . . . . ?
O24 Cu1 N16 C17 -3.0(5) . . . . ?
O1 Cu1 N16 C17 -77(2) . . . . ?
N9 Cu1 N16 C17 -172.1(5) . . . . ?
Sm1 Cu1 N16 C17 -13.3(6) . . . . ?
O24 Cu1 N16 C15 -177.1(4) . . . . ?
O1 Cu1 N16 C15 108.5(19) . . . . ?
N9 Cu1 N16 C15 13.8(4) . . . . ?
Sm1 Cu1 N16 C15 172.6(3) . . . . ?
C15 N16 C17 C18 174.1(6) . . . . ?
Cu1 N16 C17 C18 0.9(8) . . . . ?
N16 C17 C18 C23 0.7(9) . . . . ?
N16 C17 C18 C19 -177.3(5) . . . . ?
C23 C18 C19 C20 -1.2(8) . . . . ?
C17 C18 C19 C20 176.9(5) . . . . ?
C18 C19 C20 C21 0.6(8) . . . . ?
C19 C20 C21 C22 0.1(8) . . . . ?
C20 C21 C22 O28 -179.5(5) . . . . ?
C20 C21 C22 C23 -0.2(8) . . . . ?
C19 C18 C23 O24 179.4(5) . . . . ?
C17 C18 C23 O24 1.4(8) . . . . ?
C19 C18 C23 C22 1.1(7) . . . . ?
C17 C18 C23 C22 -176.9(5) . . . . ?
C21 C22 C23 O24 -178.8(5) . . . . ?
O28 C22 C23 O24 0.5(6) . . . . ?
C21 C22 C23 C18 -0.4(7) . . . . ?
O28 C22 C23 C18 178.9(4) . . . . ?
C18 C23 O24 Cu1 -4.9(7) . . . . ?
C22 C23 O24 Cu1 173.5(3) . . . . ?
C18 C23 O24 Sm1 168.1(4) . . . . ?
C22 C23 O24 Sm1 -13.6(6) . . . . ?
O1 Cu1 O24 C23 179.7(4) . . . . ?
N9 Cu1 O24 C23 100.3(10) . . . . ?
N16 Cu1 O24 C23 4.9(4) . . . . ?
Sm1 Cu1 O24 C23 174.3(5) . . . . ?
O1 Cu1 O24 Sm1 5.43(17) . . . . ?
N9 Cu1 O24 Sm1 -74.0(9) . . . . ?
N16 Cu1 O24 Sm1 -169.33(17) . . . . ?
O1 Sm1 O24 C23 -178.8(4) . . . . ?
O52 Sm1 O24 C23 -110.9(6) . . . . ?
O62 Sm1 O24 C23 68.0(4) . . . . ?
O61 Sm1 O24 C23 98.8(4) . . . . ?
O51 Sm1 O24 C23 -71.9(8) . . . . ?
O51A Sm1 O24 C23 -59.7(5) . . . . ?
O41 Sm1 O24 C23 -100.5(6) . . . . ?
O52A Sm1 O24 C23 -106.7(6) . . . . ?
O42 Sm1 O24 C23 -16.7(5) . . . . ?
O28 Sm1 O24 C23 13.4(4) . . . . ?
O25 Sm1 O24 C23 160.0(4) . . . . ?
O1 Sm1 O24 Cu1 -4.80(15) . . . . ?
O52 Sm1 O24 Cu1 63.1(5) . . . . ?
O62 Sm1 O24 Cu1 -117.91(19) . . . . ?
O61 Sm1 O24 Cu1 -87.10(18) . . . . ?
O51 Sm1 O24 Cu1 102.2(7) . . . . ?
O51A Sm1 O24 Cu1 114.4(3) . . . . ?
O41 Sm1 O24 Cu1 73.5(5) . . . . ?
O52A Sm1 O24 Cu1 67.3(5) . . . . ?
O42 Sm1 O24 Cu1 157.30(18) . . . . ?
O28 Sm1 O24 Cu1 -172.5(2) . . . . ?
O25 Sm1 O24 Cu1 -25.9(2) . . . . ?
C4 C3 O25 C26 -15.8(8) . . . . ?
C2 C3 O25 C26 165.7(5) . . . . ?
C4 C3 O25 Sm1 164.9(5) . . . . ?
C2 C3 O25 Sm1 -13.6(6) . . . . ?
O1 Sm1 O25 C3 14.4(3) . . . . ?
O24 Sm1 O25 C3 36.4(4) . . . . ?
O52 Sm1 O25 C3 -47.6(5) . . . . ?
O62 Sm1 O25 C3 151.6(4) . . . . ?
O61 Sm1 O25 C3 99.1(4) . . . . ?
O51 Sm1 O25 C3 -46.7(8) . . . . ?
O51A Sm1 O25 C3 -71.4(5) . . . . ?
O41 Sm1 O25 C3 -125.9(4) . . . . ?
O52A Sm1 O25 C3 -63.3(5) . . . . ?
O42 Sm1 O25 C3 -146.2(3) . . . . ?
O28 Sm1 O25 C3 120.6(4) . . . . ?
O1 Sm1 O25 C26 -164.9(5) . . . . ?
O24 Sm1 O25 C26 -142.9(4) . . . . ?
O52 Sm1 O25 C26 133.1(6) . . . . ?
O62 Sm1 O25 C26 -27.7(5) . . . . ?
O61 Sm1 O25 C26 -80.2(5) . . . . ?
O51 Sm1 O25 C26 134.0(8) . . . . ?
O51A Sm1 O25 C26 109.3(6) . . . . ?
O41 Sm1 O25 C26 54.9(5) . . . . ?
O52A Sm1 O25 C26 117.4(6) . . . . ?
O42 Sm1 O25 C26 34.6(5) . . . . ?
O28 Sm1 O25 C26 -58.7(5) . . . . ?
C3 O25 C26 C27 -70.5(7) . . . . ?
Sm1 O25 C26 C27 108.8(6) . . . . ?
C21 C22 O28 C29 8.4(7) . . . . ?
C23 C22 O28 C29 -171.0(5) . . . . ?
C21 C22 O28 Sm1 -170.5(4) . . . . ?
C23 C22 O28 Sm1 10.2(5) . . . . ?
C30 C29 O28 C22 -83.6(7) . . . . ?
C30 C29 O28 Sm1 95.2(6) . . . . ?
O1 Sm1 O28 C22 -24.9(4) . . . . ?
O24 Sm1 O28 C22 -11.6(3) . . . . ?
O52 Sm1 O28 C22 54.2(5) . . . . ?
O62 Sm1 O28 C22 -143.8(4) . . . . ?
O61 Sm1 O28 C22 -91.8(3) . . . . ?
O51 Sm1 O28 C22 57.9(6) . . . . ?
O51A Sm1 O28 C22 75.6(4) . . . . ?
O41 Sm1 O28 C22 150.6(3) . . . . ?
O52A Sm1 O28 C22 71.8(5) . . . . ?
O42 Sm1 O28 C22 145.6(4) . . . . ?
O25 Sm1 O28 C22 -112.7(4) . . . . ?
O1 Sm1 O28 C29 156.4(4) . . . . ?
O24 Sm1 O28 C29 169.7(4) . . . . ?
O52 Sm1 O28 C29 -124.6(5) . . . . ?
O62 Sm1 O28 C29 37.4(4) . . . . ?
O61 Sm1 O28 C29 89.4(4) . . . . ?
O51 Sm1 O28 C29 -120.9(7) . . . . ?
O51A Sm1 O28 C29 -103.1(5) . . . . ?
O41 Sm1 O28 C29 -28.1(5) . . . . ?
O52A Sm1 O28 C29 -107.0(6) . . . . ?
O42 Sm1 O28 C29 -33.2(4) . . . . ?
O25 Sm1 O28 C29 68.5(5) . . . . ?
O43 N40 O41 Sm1 171.7(6) . . . . ?
O42 N40 O41 Sm1 -9.6(7) . . . . ?
O1 Sm1 O41 N40 175.0(4) . . . . ?
O24 Sm1 O41 N40 103.5(6) . . . . ?
O52 Sm1 O41 N40 114.0(7) . . . . ?
O62 Sm1 O41 N40 -66.2(5) . . . . ?
O61 Sm1 O41 N40 -98.0(4) . . . . ?
O51 Sm1 O41 N40 77.3(8) . . . . ?
O51A Sm1 O41 N40 63.7(5) . . . . ?
O52A Sm1 O41 N40 110.3(7) . . . . ?
O42 Sm1 O41 N40 5.5(4) . . . . ?
O28 Sm1 O41 N40 -1.0(5) . . . . ?
O25 Sm1 O41 N40 -148.5(5) . . . . ?
O43 N40 O42 Sm1 -171.8(6) . . . . ?
O41 N40 O42 Sm1 9.5(7) . . . . ?
O1 Sm1 O42 N40 -33.2(7) . . . . ?
O24 Sm1 O42 N40 -164.2(4) . . . . ?
O52 Sm1 O42 N40 -76.2(7) . . . . ?
O62 Sm1 O42 N40 87.3(4) . . . . ?
O61 Sm1 O42 N40 99.1(4) . . . . ?
O51 Sm1 O42 N40 -116.0(7) . . . . ?
O51A Sm1 O42 N40 -117.7(5) . . . . ?
O41 Sm1 O42 N40 -5.6(4) . . . . ?
O52A Sm1 O42 N40 -67.2(7) . . . . ?
O28 Sm1 O42 N40 168.9(4) . . . . ?
O25 Sm1 O42 N40 18.8(4) . . . . ?
O53 N50 O51 O52 143.0(19) . . . . ?
O51A N50 O51 O52 -117(3) . . . . ?
O52A N50 O51 O52 -30.0(12) . . . . ?
O52 N50 O51 Sm1 33.9(15) . . . . ?
O53 N50 O51 Sm1 176.9(7) . . . . ?
O51A N50 O51 Sm1 -83(2) . . . . ?
O52A N50 O51 Sm1 3.9(18) . . . . ?
O1 Sm1 O51 N50 -74.1(15) . . . . ?
O24 Sm1 O51 N50 -133.6(17) . . . . ?
O52 Sm1 O51 N50 -23.5(12) . . . . ?
O62 Sm1 O51 N50 123.5(14) . . . . ?
O61 Sm1 O51 N50 -147.8(10) . . . . ?
O51A Sm1 O51 N50 90(3) . . . . ?
O41 Sm1 O51 N50 38.6(16) . . . . ?
O52A Sm1 O51 N50 -2.5(12) . . . . ?
O42 Sm1 O51 N50 84.6(15) . . . . ?
O28 Sm1 O51 N50 161.5(16) . . . . ?
O25 Sm1 O51 N50 -24.8(19) . . . . ?
O1 Sm1 O51 O52 -50.6(7) . . . . ?
O24 Sm1 O51 O52 -110.1(9) . . . . ?
O62 Sm1 O51 O52 147.0(7) . . . . ?
O61 Sm1 O51 O52 -124.3(8) . . . . ?
O51A Sm1 O51 O52 113(3) . . . . ?
O41 Sm1 O51 O52 62.1(8) . . . . ?
O52A Sm1 O51 O52 21.0(7) . . . . ?
O42 Sm1 O51 O52 108.1(8) . . . . ?
O28 Sm1 O51 O52 -175.0(8) . . . . ?
O25 Sm1 O51 O52 -1.3(11) . . . . ?
O1 Sm1 O51A N50 -35.2(7) . . . . ?
O24 Sm1 O51A N50 -91.7(6) . . . . ?
O52 Sm1 O51A N50 -0.1(7) . . . . ?
O62 Sm1 O51A N50 152.4(5) . . . . ?
O61 Sm1 O51A N50 -132.1(6) . . . . ?
O51 Sm1 O51A N50 -52(2) . . . . ?
O41 Sm1 O51A N50 77.9(6) . . . . ?
O42 Sm1 O51A N50 122.1(7) . . . . ?
O28 Sm1 O51A N50 -155.0(7) . . . . ?
O25 Sm1 O51A N50 31.2(8) . . . . ?
O53 N50 O52 O51 -142(2) . . . . ?
O51 N50 O52 Sm1 -34.4(16) . . . . ?
O53 N50 O52 Sm1 -176.2(7) . . . . ?
O51A N50 O52 Sm1 -0.2(13) . . . . ?
O52A N50 O52 Sm1 86(3) . . . . ?
Sm1 O51 O52 N50 -143.9(17) . . . . ?
N50 O51 O52 Sm1 143.9(17) . . . . ?
O1 Sm1 O52 N50 144.2(12) . . . . ?
O24 Sm1 O52 N50 79.6(11) . . . . ?
O62 Sm1 O52 N50 -97.9(18) . . . . ?
O61 Sm1 O52 N50 135.6(7) . . . . ?
O51 Sm1 O52 N50 21.0(11) . . . . ?
O51A Sm1 O52 N50 0.1(8) . . . . ?
O41 Sm1 O52 N50 -97.5(10) . . . . ?
O52A Sm1 O52 N50 -85(3) . . . . ?
O42 Sm1 O52 N50 -51.4(11) . . . . ?
O28 Sm1 O52 N50 26.4(12) . . . . ?
O25 Sm1 O52 N50 -160.0(10) . . . . ?
O1 Sm1 O52 O51 123.3(9) . . . . ?
O24 Sm1 O52 O51 58.6(8) . . . . ?
O62 Sm1 O52 O51 -118.9(14) . . . . ?
O61 Sm1 O52 O51 114.6(10) . . . . ?
O51A Sm1 O52 O51 -20.9(8) . . . . ?
O41 Sm1 O52 O51 -118.5(8) . . . . ?
O52A Sm1 O52 O51 -106(3) . . . . ?
O42 Sm1 O52 O51 -72.4(8) . . . . ?
O28 Sm1 O52 O51 5.4(9) . . . . ?
O25 Sm1 O52 O51 179.1(8) . . . . ?
O51 N50 O52A Sm1 -3.8(18) . . . . ?
O52 N50 O52A Sm1 -73(3) . . . . ?
O53 N50 O52A Sm1 -176.7(8) . . . . ?
O51A N50 O52A Sm1 33.3(10) . . . . ?
O1 Sm1 O52A N50 106.6(8) . . . . ?
O24 Sm1 O52A N50 45.6(8) . . . . ?
O52 Sm1 O52A N50 61(3) . . . . ?
O62 Sm1 O52A N50 -126.8(7) . . . . ?
O61 Sm1 O52A N50 123.7(11) . . . . ?
O51 Sm1 O52A N50 2.0(9) . . . . ?
O51A Sm1 O52A N50 -20.6(7) . . . . ?
O41 Sm1 O52A N50 -132.5(9) . . . . ?
O42 Sm1 O52A N50 -85.5(8) . . . . ?
O28 Sm1 O52A N50 -16.0(9) . . . . ?
O25 Sm1 O52A N50 166.2(8) . . . . ?
O63 N60 O61 Sm1 177.6(5) . . . . ?
O62 N60 O61 Sm1 -3.1(6) . . . . ?
O1 Sm1 O61 N60 151.5(4) . . . . ?
O24 Sm1 O61 N60 -142.4(4) . . . . ?
O52 Sm1 O61 N60 159.7(9) . . . . ?
O62 Sm1 O61 N60 1.8(3) . . . . ?
O51 Sm1 O61 N60 -129.2(10) . . . . ?
O51A Sm1 O61 N60 -101.7(5) . . . . ?
O41 Sm1 O61 N60 43.6(4) . . . . ?
O52A Sm1 O61 N60 134.4(11) . . . . ?
O42 Sm1 O61 N60 -12.4(4) . . . . ?
O28 Sm1 O61 N60 -80.1(3) . . . . ?
O25 Sm1 O61 N60 89.6(3) . . . . ?
O63 N60 O62 Sm1 -177.5(5) . . . . ?
O61 N60 O62 Sm1 3.1(6) . . . . ?
O1 Sm1 O62 N60 -36.9(4) . . . . ?
O24 Sm1 O62 N60 38.1(4) . . . . ?
O52 Sm1 O62 N60 -144.7(13) . . . . ?
O61 Sm1 O62 N60 -1.8(3) . . . . ?
O51 Sm1 O62 N60 122.5(9) . . . . ?
O51A Sm1 O62 N60 134.9(5) . . . . ?
O41 Sm1 O62 N60 -145.1(4) . . . . ?
O52A Sm1 O62 N60 -150.4(9) . . . . ?
O42 Sm1 O62 N60 164.7(4) . . . . ?
O28 Sm1 O62 N60 85.1(4) . . . . ?
O25 Sm1 O62 N60 -80.1(4) . . . . ?
